data_7115895
loop_
_publ_author_name
'Naoki Kitani'
'Naoto Kuwamura'
'Toshiaki Tsukuda'
'Nobuto Yoshinari'
'Takumi Konno'

_publ_section_title
;
 Counteranion-dependent mechanochromism of a photoluminescent platinum(II)
 complex with mixed terpyridine and thioglucose
;
_journal_name_full Chem.Commun.
_journal_page_first 13529
_journal_paper_doi 10.1039/C4cc06775D
_journal_volume 50
_journal_year 2014
_chemical_absolute_configuration rm
_chemical_formula_moiety 'C21 H25 F6 N3 O6.50 P Pt S'
_chemical_formula_sum 'C21 H25 F6 N3 O6.5 P Pt S'
_chemical_formula_weight 795.56
_space_group_IT_number 1
_symmetry_cell_setting triclinic
_symmetry_Int_Tables_number 1
_symmetry_space_group_name_Hall 'P 1'
_symmetry_space_group_name_H-M 'P 1'
_atom_sites_solution_hydrogens geom
_atom_sites_solution_primary direct
_atom_sites_solution_secondary difmap
_cell_angle_alpha 63.162(5)
_cell_angle_beta 89.461(7)
_cell_angle_gamma 77.050(6)
_cell_formula_units_Z 2
_cell_length_a 7.9715(3)
_cell_length_b 13.0562(4)
_cell_length_c 14.1600(5)
_cell_measurement_reflns_used 13582
_cell_measurement_temperature 200
_cell_measurement_theta_max 27.61
_cell_measurement_theta_min 3.20
_cell_volume 1274.39(11)
_computing_cell_refinement 'RAPID AUTO'
_computing_data_collection 'RAPID AUTO (Rigaku, ????)'
_computing_data_reduction 'RAPID AUTO'
_computing_molecular_graphics 'CrystalStructure 4.0'
_computing_publication_material 'CrystalStructure 4.0 (Rigaku, 2010)'
_computing_structure_refinement 'SHELXL97 (Sheldrick, 2008)'
_computing_structure_solution 'SHELXS97 (Sheldrick, 2008)'
_diffrn_ambient_temperature 200
_diffrn_detector_area_resol_mean 10.000
_diffrn_measured_fraction_theta_full 0.998
_diffrn_measured_fraction_theta_max 0.998
_diffrn_measurement_device_type 'Rigaku R-AXIS VII'
_diffrn_measurement_method \w
_diffrn_radiation_type 'Mo K\a'
_diffrn_radiation_wavelength 0.71075
_diffrn_reflns_av_R_equivalents 0.0593
_diffrn_reflns_limit_h_max 10
_diffrn_reflns_limit_h_min -10
_diffrn_reflns_limit_k_max 16
_diffrn_reflns_limit_k_min -16
_diffrn_reflns_limit_l_max 18
_diffrn_reflns_limit_l_min -17
_diffrn_reflns_number 14747
_diffrn_reflns_theta_full 27.48
_diffrn_reflns_theta_max 27.48
_diffrn_standards_number 0
_exptl_absorpt_coefficient_mu 5.718
_exptl_absorpt_correction_T_max 0.944
_exptl_absorpt_correction_T_min 0.400
_exptl_absorpt_correction_type multi-scan
_exptl_absorpt_process_details 'ABSCOR (Rigaku, 1995)'
_exptl_crystal_colour orange
_exptl_crystal_density_diffrn 2.073
_exptl_crystal_density_method 'not measured'
_exptl_crystal_description needle
_exptl_crystal_F_000 774.00
_exptl_crystal_size_max 0.150
_exptl_crystal_size_mid 0.010
_exptl_crystal_size_min 0.010
_refine_diff_density_max 4.750
_refine_diff_density_min -2.410
_refine_ls_abs_structure_details 'Flack, H. D. (1983), Acta Cryst. A39, 876-881.  4047 Friedel Pairs'
_refine_ls_abs_structure_Flack 0.003(13)
_refine_ls_extinction_coef 0.0042(8)
_refine_ls_extinction_method SHELXL
_refine_ls_goodness_of_fit_ref 1.140
_refine_ls_hydrogen_treatment constr
_refine_ls_number_parameters 349
_refine_ls_number_reflns 9887
_refine_ls_number_restraints 3
_refine_ls_R_factor_gt 0.0748
_refine_ls_shift/su_max 0.001
_refine_ls_structure_factor_coef Fsqd
_refine_ls_weighting_details 'w = 1/[\s^2^(Fo^2^)+(0.0000P)^2^+16.5291P] where P=(Fo^2^+2Fc^2^)/3'
_refine_ls_weighting_scheme calc
_refine_ls_wR_factor_ref 0.1827
_reflns_number_gt 8148
_reflns_number_total 9887
_reflns_threshold_expression F^2^>2.0\s(F^2^)
_cod_data_source_file c4cc06775d3.cif
_cod_data_source_block '[1]PF6'
_cod_original_cell_volume 1274.39(10)
_cod_original_formula_sum 'C21 H25 F6 N3 O6.50 P Pt S'
_cod_database_code 7115895

loop_
_symmetry_equiv_pos_site_id
_symmetry_equiv_pos_as_xyz
1 +X,+Y,+Z

loop_
_atom_site_label
_atom_site_type_symbol
_atom_site_fract_x
_atom_site_fract_y
_atom_site_fract_z
_atom_site_U_iso_or_equiv
_atom_site_adp_type
_atom_site_occupancy
_atom_site_symmetry_multiplicity
_atom_site_calc_flag
_atom_site_refinement_flags
Pt1 Pt -0.02889(6) 0.15127(5) -0.01673(4) 0.0248(3) Uani 1.0 1 d .
Pt2 Pt 0.59406(5) 0.23623(4) 0.17343(4) 0.0228(3) Uani 1.0 1 d .
S1 S -0.1349(6) 0.1026(4) -0.1370(4) 0.0274(10) Uani 1.0 1 d .
S2 S 0.6161(6) 0.1268(4) 0.3539(4) 0.0265(10) Uani 1.0 1 d .
P1 P 0.2638(8) -0.3838(5) 0.2038(5) 0.0367(13) Uani 1.0 1 d .
P2 P 0.4647(8) 0.7674(6) -0.4658(5) 0.0440(14) Uani 1.0 1 d .
F1 F 0.382(3) -0.3151(17) 0.1156(16) 0.100(6) Uiso 1.0 1 d .
F2 F 0.431(2) -0.4618(14) 0.2844(12) 0.072(5) Uiso 1.0 1 d .
F3 F 0.250(2) -0.2934(14) 0.2488(13) 0.075(5) Uiso 1.0 1 d .
F4 F 0.0932(18) -0.3087(12) 0.1273(11) 0.060(4) Uiso 1.0 1 d .
F5 F 0.286(3) -0.473(2) 0.1596(18) 0.118(7) Uiso 1.0 1 d .
F6 F 0.149(3) -0.4522(16) 0.2911(14) 0.083(5) Uiso 1.0 1 d .
F7 F 0.6081(18) 0.8236(12) -0.5317(11) 0.057(4) Uiso 1.0 1 d .
F8 F 0.569(3) 0.6390(19) -0.4426(17) 0.112(7) Uiso 1.0 1 d .
F9 F 0.372(3) 0.7819(17) -0.5688(16) 0.097(6) Uiso 1.0 1 d .
F10 F 0.359(3) 0.893(2) -0.4885(19) 0.127(8) Uiso 1.0 1 d .
F11 F 0.550(3) 0.7517(18) -0.3592(16) 0.103(6) Uiso 1.0 1 d .
F12 F 0.316(3) 0.7124(18) -0.3970(16) 0.106(7) Uiso 1.0 1 d .
O1 O -0.2298(16) -0.1377(11) -0.0688(10) 0.025(3) Uiso 1.0 1 d .
O2 O -0.0889(16) -0.2708(11) -0.1798(10) 0.030(3) Uiso 1.0 1 d .
O3 O 0.2873(17) -0.3074(12) -0.1760(11) 0.035(3) Uiso 1.0 1 d .
O4 O 0.1400(15) -0.0173(10) -0.1804(9) 0.025(3) Uiso 1.0 1 d .
O5 O 0.4771(16) -0.0147(11) -0.1963(10) 0.030(3) Uiso 1.0 1 d .
O6 O 0.2913(18) 0.1472(13) 0.4794(11) 0.039(4) Uiso 1.0 1 d .
O7 O 0.2977(17) 0.2006(12) 0.6476(10) 0.034(3) Uiso 1.0 1 d .
O8 O 0.505(2) 0.3607(13) 0.6295(12) 0.035(4) Uiso 1.0 1 d .
O9 O 0.6996(15) 0.2333(10) 0.4601(9) 0.024(3) Uiso 1.0 1 d .
O10 O 0.9464(17) 0.2160(11) 0.6080(10) 0.033(3) Uiso 1.0 1 d .
O11 O -0.109(3) -0.1630(17) -0.3997(15) 0.076(6) Uiso 1.0 1 d .
O12 O 0.2312(19) 0.5584(13) 0.4915(12) 0.046(4) Uiso 1.0 1 d .
O13 O 0.003(2) 0.0397(14) 0.5172(13) 0.046(5) Uiso 1.0 1 d .
N1 N 0.0244(19) 0.3017(13) -0.1229(11) 0.025(4) Uiso 1.0 1 d .
N2 N 0.050(2) 0.2029(14) 0.0832(13) 0.031(4) Uiso 1.0 1 d .
N3 N -0.062(2) 0.0145(14) 0.1212(12) 0.027(4) Uiso 1.0 1 d .
N4 N 0.5115(18) 0.1159(13) 0.1466(11) 0.022(3) Uiso 1.0 1 d .
N5 N 0.575(2) 0.3219(14) 0.0155(13) 0.029(4) Uiso 1.0 1 d .
N6 N 0.6799(17) 0.3792(12) 0.1498(11) 0.017(3) Uiso 1.0 1 d .
C1 C -0.002(2) -0.0384(14) -0.1164(13) 0.018(4) Uiso 1.0 1 d .
C2 C -0.104(3) -0.1061(15) -0.1418(14) 0.024(4) Uiso 1.0 1 d .
C3 C 0.006(2) -0.2202(14) -0.1392(13) 0.018(4) Uiso 1.0 1 d .
C4 C 0.164(3) -0.1946(15) -0.1961(14) 0.023(4) Uiso 1.0 1 d .
C5 C 0.262(3) -0.1266(17) -0.1618(16) 0.032(5) Uiso 1.0 1 d .
C6 C 0.411(3) -0.0887(17) -0.2240(15) 0.030(5) Uiso 1.0 1 d .
C7 C 0.011(3) 0.353(2) -0.2270(17) 0.043(6) Uiso 1.0 1 d .
C8 C 0.045(3) 0.459(2) -0.2904(19) 0.045(6) Uiso 1.0 1 d .
C9 C 0.083(3) 0.5252(18) -0.2480(16) 0.034(5) Uiso 1.0 1 d .
C10 C 0.101(3) 0.4772(16) -0.1364(14) 0.025(4) Uiso 1.0 1 d .
C11 C 0.070(3) 0.3658(19) -0.0760(17) 0.033(6) Uiso 1.0 1 d .
C12 C 0.086(3) 0.3062(17) 0.0423(15) 0.032(5) Uiso 1.0 1 d .
C13 C 0.131(3) 0.3472(18) 0.1121(16) 0.028(5) Uiso 1.0 1 d .
C14 C 0.138(3) 0.2726(16) 0.2211(14) 0.027(4) Uiso 1.0 1 d .
C15 C 0.085(3) 0.1701(18) 0.2642(17) 0.035(5) Uiso 1.0 1 d .
C16 C 0.030(4) 0.130(3) 0.186(2) 0.039(7) Uiso 1.0 1 d .
C17 C -0.017(3) 0.022(2) 0.2079(18) 0.042(5) Uiso 1.0 1 d .
C18 C -0.027(3) -0.0600(19) 0.3109(18) 0.038(5) Uiso 1.0 1 d .
C19 C -0.087(3) -0.150(2) 0.3281(19) 0.043(6) Uiso 1.0 1 d .
C20 C -0.137(3) -0.1630(18) 0.2423(15) 0.034(5) Uiso 1.0 1 d .
C21 C -0.126(3) -0.0704(16) 0.1385(15) 0.024(4) Uiso 1.0 1 d .
C22 C 0.555(2) 0.2179(15) 0.4207(13) 0.022(4) Uiso 1.0 1 d .
C23 C 0.4421(19) 0.1645(14) 0.5102(12) 0.016(4) Uiso 1.0 1 d .
C24 C 0.3913(19) 0.2449(13) 0.5557(12) 0.015(3) Uiso 1.0 1 d .
C25 C 0.547(3) 0.2777(17) 0.5938(15) 0.030(4) Uiso 1.0 1 d .
C26 C 0.657(2) 0.3162(14) 0.5008(12) 0.016(4) Uiso 1.0 1 d .
C27 C 0.828(3) 0.3311(19) 0.5386(18) 0.042(5) Uiso 1.0 1 d .
C28 C 0.472(3) 0.0145(19) 0.2114(17) 0.033(5) Uiso 1.0 1 d .
C29 C 0.424(3) -0.0619(19) 0.1781(16) 0.036(5) Uiso 1.0 1 d .
C30 C 0.411(3) -0.0260(18) 0.0732(15) 0.032(5) Uiso 1.0 1 d .
C31 C 0.448(3) 0.0779(16) 0.0024(16) 0.026(4) Uiso 1.0 1 d .
C32 C 0.495(3) 0.1525(16) 0.0375(15) 0.026(4) Uiso 1.0 1 d .
C33 C 0.514(4) 0.260(2) -0.0394(19) 0.030(6) Uiso 1.0 1 d .
C34 C 0.521(3) 0.3189(17) -0.1464(15) 0.031(5) Uiso 1.0 1 d .
C35 C 0.562(3) 0.4285(19) -0.1942(18) 0.042(5) Uiso 1.0 1 d .
C36 C 0.609(3) 0.4808(19) -0.1400(16) 0.031(5) Uiso 1.0 1 d .
C37 C 0.614(3) 0.425(2) -0.0263(18) 0.039(5) Uiso 1.0 1 d .
C38 C 0.668(3) 0.4637(16) 0.0474(15) 0.020(4) Uiso 1.0 1 d .
C39 C 0.720(3) 0.5609(17) 0.0170(16) 0.031(5) Uiso 1.0 1 d .
C40 C 0.780(3) 0.5894(19) 0.0931(17) 0.040(5) Uiso 1.0 1 d .
C41 C 0.794(3) 0.507(2) 0.1996(19) 0.042(6) Uiso 1.0 1 d .
C42 C 0.740(3) 0.4036(18) 0.2180(16) 0.034(5) Uiso 1.0 1 d .
H1 H 0.0463 -0.0851 -0.0398 0.0217 Uiso 1.0 1 calc R
H1A H -0.2077 -0.1261 -0.0170 0.0304 Uiso 1.0 1 calc R
H2 H -0.1665 -0.0543 -0.2149 0.0293 Uiso 1.0 1 calc R
H2A H -0.1386 -0.2198 -0.2402 0.0360 Uiso 1.0 1 calc R
H3 H 0.0461 -0.2781 -0.0630 0.0215 Uiso 1.0 1 calc R
H3A H 0.3578 -0.2940 -0.2221 0.0425 Uiso 1.0 1 calc R
H4 H 0.1271 -0.1475 -0.2743 0.0279 Uiso 1.0 1 calc R
H5 H 0.3037 -0.1741 -0.0843 0.0384 Uiso 1.0 1 calc R
H5A H 0.4132 0.0543 -0.2273 0.0366 Uiso 1.0 1 calc R
H6A H 0.5035 -0.1598 -0.2104 0.0364 Uiso 1.0 1 calc R
H6B H 0.3706 -0.0467 -0.3010 0.0364 Uiso 1.0 1 calc R
H6 H 0.3144 0.1080 0.4455 0.0463 Uiso 1.0 1 calc R
H7 H -0.0262 0.3125 -0.2611 0.0512 Uiso 1.0 1 calc R
H7A H 0.2430 0.2573 0.6575 0.0403 Uiso 1.0 1 calc R
H8 H 0.0412 0.4868 -0.3651 0.0543 Uiso 1.0 1 calc R
H8A H 0.4013 0.3982 0.6086 0.0418 Uiso 1.0 1 calc R
H9 H 0.0981 0.6024 -0.2919 0.0410 Uiso 1.0 1 calc R
H10 H 0.1341 0.5195 -0.1030 0.0305 Uiso 1.0 1 calc R
H10A H 1.0374 0.2268 0.6273 0.0402 Uiso 1.0 1 calc R
H13 H 0.1554 0.4227 0.0864 0.0339 Uiso 1.0 1 calc R
H14 H 0.1843 0.2949 0.2687 0.0321 Uiso 1.0 1 calc R
H15 H 0.0817 0.1263 0.3387 0.0419 Uiso 1.0 1 calc R
H18 H 0.0101 -0.0497 0.3690 0.0457 Uiso 1.0 1 calc R
H19 H -0.0958 -0.2066 0.3986 0.0521 Uiso 1.0 1 calc R
H20 H -0.1766 -0.2298 0.2511 0.0411 Uiso 1.0 1 calc R
H21 H -0.1709 -0.0743 0.0786 0.0286 Uiso 1.0 1 calc R
H22 H 0.4851 0.2975 0.3671 0.0267 Uiso 1.0 1 calc R
H23 H 0.5127 0.0871 0.5665 0.0192 Uiso 1.0 1 calc R
H24 H 0.3144 0.3199 0.4999 0.0177 Uiso 1.0 1 calc R
H25 H 0.6184 0.2034 0.6535 0.0357 Uiso 1.0 1 calc R
H26 H 0.5916 0.3941 0.4425 0.0198 Uiso 1.0 1 calc R
H27A H 0.8856 0.3749 0.4757 0.0503 Uiso 1.0 1 calc R
H27B H 0.8013 0.3784 0.5776 0.0503 Uiso 1.0 1 calc R
H28 H 0.4779 -0.0076 0.2853 0.0398 Uiso 1.0 1 calc R
H29 H 0.4014 -0.1350 0.2274 0.0430 Uiso 1.0 1 calc R
H30 H 0.3743 -0.0738 0.0471 0.0378 Uiso 1.0 1 calc R
H31 H 0.4417 0.0991 -0.0713 0.0307 Uiso 1.0 1 calc R
H34 H 0.4978 0.2843 -0.1896 0.0374 Uiso 1.0 1 calc R
H35 H 0.5559 0.4684 -0.2697 0.0503 Uiso 1.0 1 calc R
H36 H 0.6388 0.5545 -0.1767 0.0373 Uiso 1.0 1 calc R
H39 H 0.7174 0.6126 -0.0567 0.0371 Uiso 1.0 1 calc R
H40 H 0.8099 0.6626 0.0722 0.0479 Uiso 1.0 1 calc R
H41 H 0.8364 0.5195 0.2554 0.0510 Uiso 1.0 1 calc R
H42 H 0.7509 0.3452 0.2902 0.0406 Uiso 1.0 1 calc R

loop_
_atom_site_aniso_label
_atom_site_aniso_U_11
_atom_site_aniso_U_22
_atom_site_aniso_U_33
_atom_site_aniso_U_12
_atom_site_aniso_U_13
_atom_site_aniso_U_23
Pt1 0.0226(5) 0.0266(5) 0.0248(5) -0.0048(4) 0.0008(4) -0.0120(4)
Pt2 0.0213(5) 0.0258(5) 0.0204(5) -0.0045(4) 0.0015(4) -0.0104(4)
S1 0.022(3) 0.028(3) 0.028(3) -0.0047(18) -0.0002(19) -0.009(2)
S2 0.035(3) 0.025(3) 0.020(2) -0.0013(19) -0.0019(19) -0.0128(19)
P1 0.041(4) 0.033(3) 0.038(3) -0.002(3) 0.002(3) -0.021(3)
P2 0.051(4) 0.042(4) 0.040(3) -0.019(3) 0.011(3) -0.017(3)

loop_
_atom_type_symbol
_atom_type_description
_atom_type_scat_dispersion_real
_atom_type_scat_dispersion_imag
_atom_type_scat_source
Pt Pt -1.703 8.390
;
International Tables for Crystallography
(1992, Vol. C, Tables 4.2.6.8 and 6.1.1.4)
;
C C 0.003 0.002
;
International Tables for Crystallography
(1992, Vol. C, Tables 4.2.6.8 and 6.1.1.4)
;
H H 0.000 0.000
;
International Tables for Crystallography
(1992, Vol. C, Table 6.1.1.4)
;
N N 0.006 0.003
;
International Tables for Crystallography
(1992, Vol. C, Tables 4.2.6.8 and 6.1.1.4)
;
S S 0.125 0.123
;
International Tables for Crystallography
(1992, Vol. C, Tables 4.2.6.8 and 6.1.1.4)
;
P P 0.102 0.094
;
International Tables for Crystallography
(1992, Vol. C, Tables 4.2.6.8 and 6.1.1.4)
;
F F 0.017 0.010
;
International Tables for Crystallography
(1992, Vol. C, Tables 4.2.6.8 and 6.1.1.4)
;
O O 0.011 0.006
;
International Tables for Crystallography
(1992, Vol. C, Tables 4.2.6.8 and 6.1.1.4)
;

loop_
_geom_angle_atom_site_label_1
_geom_angle_atom_site_label_2
_geom_angle_atom_site_label_3
_geom_angle
_geom_angle_publ_flag
S1 Pt1 N1 96.9(6) yes
S1 Pt1 N2 176.2(5) yes
S1 Pt1 N3 99.8(6) yes
N1 Pt1 N2 81.3(7) yes
N1 Pt1 N3 163.3(8) yes
N2 Pt1 N3 81.9(8) yes
S2 Pt2 N4 93.5(4) yes
S2 Pt2 N5 176.2(6) yes
S2 Pt2 N6 104.6(5) yes
N4 Pt2 N5 82.9(7) yes
N4 Pt2 N6 161.7(6) yes
N5 Pt2 N6 78.9(7) yes
Pt1 S1 C1 108.1(7) yes
Pt2 S2 C22 112.5(5) yes
F1 P1 F2 90.0(9) yes
F1 P1 F3 90.3(12) yes
F1 P1 F4 92.2(9) yes
F1 P1 F5 88.0(13) yes
F1 P1 F6 179.6(9) yes
F2 P1 F3 88.2(10) yes
F2 P1 F4 177.7(9) yes
F2 P1 F5 90.1(11) yes
F2 P1 F6 89.6(9) yes
F3 P1 F4 91.6(9) yes
F3 P1 F5 177.6(12) yes
F3 P1 F6 89.8(11) yes
F4 P1 F5 90.2(11) yes
F4 P1 F6 88.1(8) yes
F5 P1 F6 91.9(13) yes
F7 P2 F8 91.6(11) yes
F7 P2 F9 89.6(10) yes
F7 P2 F10 89.4(11) yes
F7 P2 F11 93.0(11) yes
F7 P2 F12 178.5(13) yes
F8 P2 F9 89.5(13) yes
F8 P2 F10 178.9(15) yes
F8 P2 F11 91.1(13) yes
F8 P2 F12 89.7(12) yes
F9 P2 F10 89.9(13) yes
F9 P2 F11 177.4(12) yes
F9 P2 F12 91.2(12) yes
F10 P2 F11 89.4(14) yes
F10 P2 F12 89.3(13) yes
F11 P2 F12 86.2(12) yes
C1 O4 C5 111.9(12) yes
C22 O9 C26 112.2(13) yes
Pt1 N1 C7 131.6(18) yes
Pt1 N1 C11 112.4(12) yes
C7 N1 C11 115.7(18) yes
Pt1 N2 C12 117.3(14) yes
Pt1 N2 C16 111.7(19) yes
C12 N2 C16 130(3) yes
Pt1 N3 C17 113.6(15) yes
Pt1 N3 C21 131.5(16) yes
C17 N3 C21 114.8(18) yes
Pt2 N4 C28 132.5(16) yes
Pt2 N4 C32 109.3(13) yes
C28 N4 C32 118(2) yes
Pt2 N5 C33 114.8(12) yes
Pt2 N5 C37 116.2(18) yes
C33 N5 C37 129.0(19) yes
Pt2 N6 C38 116.3(15) yes
Pt2 N6 C42 129.1(12) yes
C38 N6 C42 114.5(18) yes
S1 C1 O4 108.2(11) yes
S1 C1 C2 111.0(11) yes
O4 C1 C2 111.9(17) yes
O1 C2 C1 110.4(18) yes
O1 C2 C3 107.7(14) yes
C1 C2 C3 113.5(14) yes
O2 C3 C2 112.0(13) yes
O2 C3 C4 112.5(17) yes
C2 C3 C4 109.3(15) yes
O3 C4 C3 109.7(14) yes
O3 C4 C5 106.9(14) yes
C3 C4 C5 114.3(18) yes
O4 C5 C4 106.7(15) yes
O4 C5 C6 105.0(15) yes
C4 C5 C6 116(2) yes
O5 C6 C5 111.7(19) yes
N1 C7 C8 126(3) yes
C7 C8 C9 120(3) yes
C8 C9 C10 118.2(19) yes
C9 C10 C11 118(3) yes
N1 C11 C10 121.8(19) yes
N1 C11 C12 115.2(19) yes
C10 C11 C12 123(3) yes
N2 C12 C11 113(3) yes
N2 C12 C13 117.9(18) yes
C11 C12 C13 129(2) yes
C12 C13 C14 117(2) yes
C13 C14 C15 125(3) yes
C14 C15 C16 116.3(19) yes
N2 C16 C15 113(3) yes
N2 C16 C17 118(3) yes
C15 C16 C17 129(2) yes
N3 C17 C16 114.1(19) yes
N3 C17 C18 125(3) yes
C16 C17 C18 121(3) yes
C17 C18 C19 120(3) yes
C18 C19 C20 119(2) yes
C19 C20 C21 117(3) yes
N3 C21 C20 125(3) yes
S2 C22 O9 110.6(12) yes
S2 C22 C23 111.4(14) yes
O9 C22 C23 110.5(15) yes
O6 C23 C22 115.5(15) yes
O6 C23 C24 106.6(14) yes
C22 C23 C24 108.0(15) yes
O7 C24 C23 114.0(15) yes
O7 C24 C25 104.8(15) yes
C23 C24 C25 114.2(14) yes
O8 C25 C24 116.5(15) yes
O8 C25 C26 111.3(17) yes
C24 C25 C26 106.2(17) yes
O9 C26 C25 112.9(15) yes
O9 C26 C27 108.1(15) yes
C25 C26 C27 109.0(16) yes
O10 C27 C26 111.6(18) yes
N4 C28 C29 125(2) yes
C28 C29 C30 116(2) yes
C29 C30 C31 122(3) yes
C30 C31 C32 121(2) yes
N4 C32 C31 118.3(16) yes
N4 C32 C33 125(3) yes
C31 C32 C33 117(2) yes
N5 C33 C32 108(2) yes
N5 C33 C34 111(2) yes
C32 C33 C34 140(3) yes
C33 C34 C35 122(3) yes
C34 C35 C36 124(2) yes
C35 C36 C37 120(2) yes
N5 C37 C36 115(3) yes
N5 C37 C38 116.9(18) yes
C36 C37 C38 128(3) yes
N6 C38 C37 111.3(18) yes
N6 C38 C39 125(3) yes
C37 C38 C39 123.4(18) yes
C38 C39 C40 120.1(18) yes
C39 C40 C41 118(3) yes
C40 C41 C42 114(3) yes
N6 C42 C41 128.1(18) yes
C2 O1 H1A 109.472 no
C3 O2 H2A 109.466 no
C4 O3 H3A 109.472 no
C6 O5 H5A 109.474 no
C23 O6 H6 109.470 no
C24 O7 H7A 109.472 no
C25 O8 H8A 109.469 no
C27 O10 H10A 109.479 no
S1 C1 H1 108.547 no
O4 C1 H1 108.545 no
C2 C1 H1 108.544 no
O1 C2 H2 108.353 no
C1 C2 H2 108.349 no
C3 C2 H2 108.361 no
O2 C3 H3 107.625 no
C2 C3 H3 107.624 no
C4 C3 H3 107.628 no
O3 C4 H4 108.587 no
C3 C4 H4 108.588 no
C5 C4 H4 108.590 no
O4 C5 H5 109.598 no
C4 C5 H5 109.607 no
C6 C5 H5 109.604 no
O5 C6 H6A 109.275 no
O5 C6 H6B 109.265 no
C5 C6 H6A 109.266 no
C5 C6 H6B 109.264 no
H6A C6 H6B 107.944 no
N1 C7 H7 117.225 no
C8 C7 H7 117.235 no
C7 C8 H8 119.910 no
C9 C8 H8 119.918 no
C8 C9 H9 120.907 no
C10 C9 H9 120.922 no
C9 C10 H10 120.804 no
C11 C10 H10 120.800 no
C12 C13 H13 121.340 no
C14 C13 H13 121.345 no
C13 C14 H14 117.572 no
C15 C14 H14 117.586 no
C14 C15 H15 121.828 no
C16 C15 H15 121.846 no
C17 C18 H18 120.137 no
C19 C18 H18 120.139 no
C18 C19 H19 120.720 no
C20 C19 H19 120.732 no
C19 C20 H20 121.592 no
C21 C20 H20 121.607 no
N3 C21 H21 117.542 no
C20 C21 H21 117.543 no
S2 C22 H22 108.102 no
O9 C22 H22 108.103 no
C23 C22 H22 108.107 no
O6 C23 H23 108.839 no
C22 C23 H23 108.846 no
C24 C23 H23 108.843 no
O7 C24 H24 107.842 no
C23 C24 H24 107.842 no
C25 C24 H24 107.837 no
O8 C25 H25 107.502 no
C24 C25 H25 107.491 no
C26 C25 H25 107.497 no
O9 C26 H26 108.901 no
C25 C26 H26 108.901 no
C27 C26 H26 108.898 no
O10 C27 H27A 109.296 no
O10 C27 H27B 109.289 no
C26 C27 H27A 109.294 no
C26 C27 H27B 109.293 no
H27A C27 H27B 107.952 no
N4 C28 H28 117.698 no
C29 C28 H28 117.708 no
C28 C29 H29 121.876 no
C30 C29 H29 121.877 no
C29 C30 H30 119.048 no
C31 C30 H30 119.064 no
C30 C31 H31 119.673 no
C32 C31 H31 119.686 no
C33 C34 H34 119.058 no
C35 C34 H34 119.055 no
C34 C35 H35 118.124 no
C36 C35 H35 118.108 no
C35 C36 H36 120.196 no
C37 C36 H36 120.187 no
C38 C39 H39 119.925 no
C40 C39 H39 119.925 no
C39 C40 H40 120.974 no
C41 C40 H40 120.975 no
C40 C41 H41 122.933 no
C42 C41 H41 122.944 no
N6 C42 H42 115.920 no
C41 C42 H42 115.933 no

loop_
_geom_bond_atom_site_label_1
_geom_bond_atom_site_label_2
_geom_bond_distance
_geom_bond_publ_flag
Pt1 S1 2.294(7) yes
Pt1 N1 1.998(14) yes
Pt1 N2 1.98(3) yes
Pt1 N3 2.032(14) yes
Pt2 S2 2.281(4) yes
Pt2 N4 2.013(19) yes
Pt2 N5 1.986(16) yes
Pt2 N6 2.017(16) yes
S1 C1 1.802(17) yes
S2 C22 1.81(3) yes
P1 F1 1.61(2) yes
P1 F2 1.577(15) yes
P1 F3 1.56(3) yes
P1 F4 1.567(14) yes
P1 F5 1.53(3) yes
P1 F6 1.587(18) yes
P2 F7 1.567(16) yes
P2 F8 1.58(3) yes
P2 F9 1.55(3) yes
P2 F10 1.55(3) yes
P2 F11 1.57(3) yes
P2 F12 1.61(3) yes
O1 C2 1.42(3) yes
O2 C3 1.38(3) yes
O3 C4 1.48(3) yes
O4 C1 1.44(2) yes
O4 C5 1.45(3) yes
O5 C6 1.39(3) yes
O6 C23 1.38(3) yes
O7 C24 1.44(2) yes
O8 C25 1.37(3) yes
O9 C22 1.38(3) yes
O9 C26 1.42(3) yes
O10 C27 1.47(2) yes
N1 C7 1.31(3) yes
N1 C11 1.38(4) yes
N2 C12 1.30(3) yes
N2 C16 1.37(3) yes
N3 C17 1.33(4) yes
N3 C21 1.25(3) yes
N4 C28 1.33(3) yes
N4 C32 1.39(3) yes
N5 C33 1.50(4) yes
N5 C37 1.31(3) yes
N6 C38 1.36(2) yes
N6 C42 1.27(4) yes
C1 C2 1.48(3) yes
C2 C3 1.53(3) yes
C3 C4 1.51(3) yes
C4 C5 1.53(4) yes
C5 C6 1.51(3) yes
C7 C8 1.36(4) yes
C8 C9 1.34(5) yes
C9 C10 1.41(3) yes
C10 C11 1.39(3) yes
C11 C12 1.49(3) yes
C12 C13 1.40(4) yes
C13 C14 1.40(3) yes
C14 C15 1.36(3) yes
C15 C16 1.53(5) yes
C16 C17 1.44(5) yes
C17 C18 1.38(3) yes
C18 C19 1.29(4) yes
C19 C20 1.37(4) yes
C20 C21 1.44(3) yes
C22 C23 1.54(3) yes
C23 C24 1.45(3) yes
C24 C25 1.57(3) yes
C25 C26 1.53(3) yes
C26 C27 1.55(3) yes
C28 C29 1.40(4) yes
C29 C30 1.34(3) yes
C30 C31 1.37(3) yes
C31 C32 1.39(4) yes
C32 C33 1.37(3) yes
C33 C34 1.36(3) yes
C34 C35 1.39(4) yes
C35 C36 1.34(5) yes
C36 C37 1.43(3) yes
C37 C38 1.46(4) yes
C38 C39 1.31(3) yes
C39 C40 1.41(4) yes
C40 C41 1.39(3) yes
C41 C42 1.43(4) yes
O1 H1A 0.840 no
O2 H2A 0.840 no
O3 H3A 0.840 no
O5 H5A 0.840 no
O6 H6 0.840 no
O7 H7A 0.840 no
O8 H8A 0.840 no
O10 H10A 0.840 no
C1 H1 1.000 no
C2 H2 1.000 no
C3 H3 1.000 no
C4 H4 1.000 no
C5 H5 1.000 no
C6 H6A 0.990 no
C6 H6B 0.990 no
C7 H7 0.950 no
C8 H8 0.950 no
C9 H9 0.950 no
C10 H10 0.950 no
C13 H13 0.950 no
C14 H14 0.950 no
C15 H15 0.950 no
C18 H18 0.950 no
C19 H19 0.950 no
C20 H20 0.950 no
C21 H21 0.950 no
C22 H22 1.000 no
C23 H23 1.000 no
C24 H24 1.000 no
C25 H25 1.000 no
C26 H26 1.000 no
C27 H27A 0.990 no
C27 H27B 0.990 no
C28 H28 0.950 no
C29 H29 0.950 no
C30 H30 0.950 no
C31 H31 0.950 no
C34 H34 0.950 no
C35 H35 0.950 no
C36 H36 0.950 no
C39 H39 0.950 no
C40 H40 0.950 no
C41 H41 0.950 no
C42 H42 0.950 no

loop_
_geom_contact_atom_site_label_1
_geom_contact_atom_site_label_2
_geom_contact_distance
_geom_contact_publ_flag
_geom_contact_site_symmetry_2
S1 O1 3.109(16) no .
S1 C7 3.40(3) no .
S1 C21 3.507(18) no .
S2 O6 3.157(16) no .
S2 C28 3.32(3) no .
O1 O2 2.88(3) no .
O1 C21 3.57(3) no .
O2 O3 2.927(18) no .
O3 C6 3.01(3) no .
O4 O5 2.701(18) no .
O4 C3 2.89(3) no .
O6 O7 2.77(3) no .
O7 O8 2.87(3) no .
O8 C27 2.89(3) no .
O9 O10 2.79(2) no .
O9 C24 2.80(2) no .
O9 C42 3.20(3) no .
O10 C25 3.09(3) no .
N1 C9 2.79(3) no .
N2 C14 2.66(4) no .
N3 C19 2.78(3) no .
N4 C30 2.75(4) no .
N5 C35 2.64(3) no .
N5 C39 3.57(4) no .
N6 C40 2.79(3) no .
C1 C4 2.83(3) no .
C1 C21 3.60(3) no .
C2 C5 2.90(3) no .
C7 C10 2.69(4) no .
C8 C11 2.70(4) no .
C10 C13 3.12(3) no .
C12 C15 2.83(3) no .
C13 C16 2.85(4) no .
C15 C18 3.11(4) no .
C16 C21 3.45(5) no .
C17 C20 2.63(4) no .
C18 C21 2.64(4) no .
C22 C25 2.89(4) no .
C22 C42 3.40(3) no .
C23 C26 2.85(3) no .
C28 C31 2.68(4) no .
C29 C32 2.79(3) no .
C31 C34 3.08(3) no .
C33 C36 2.86(4) no .
C34 C37 2.82(4) no .
C36 C39 3.06(4) no .
C37 C42 3.48(4) no .
C38 C41 2.72(4) no .
C39 C42 2.63(3) no .
Pt1 N5 3.591(16) no 1_455
Pt1 C33 3.57(3) no 1_455
Pt2 C16 3.42(3) no 1_655
Pt2 C17 3.55(3) no 1_655
S1 O10 3.347(14) no 1_454
S1 C34 3.42(2) no 1_455
S2 F7 3.552(16) no 1_546
S2 O13 3.514(18) no 1_655
S2 C18 3.55(3) no 1_655
F1 C5 3.56(3) no .
F1 C39 3.44(3) no 1_545
F1 C40 3.21(3) no 1_545
F1 C41 3.43(3) no 1_545
F2 O12 3.41(3) no 1_545
F2 C26 3.283(18) no 1_545
F2 C41 3.14(3) no 1_545
F2 C42 3.09(3) no 1_545
F3 F9 3.37(4) no 1_546
F3 O12 3.11(2) no 1_545
F3 C19 3.40(3) no .
F3 C20 3.15(3) no .
F3 C21 3.46(2) no .
F3 C29 3.34(3) no .
F4 O1 3.359(17) no .
F4 C1 3.577(17) no .
F4 C3 3.44(3) no .
F4 C20 3.29(3) no .
F4 C21 3.28(3) no .
F4 C40 3.21(3) no 1_445
F4 C41 3.58(3) no 1_445
F5 N6 3.34(3) no 1_545
F5 C13 3.20(4) no 1_545
F5 C14 3.51(4) no 1_545
F5 C38 3.53(3) no 1_545
F5 C42 3.56(3) no 1_545
F6 O12 2.99(3) no 1_545
F6 C41 3.36(4) no 1_445
F7 S2 3.552(16) no 1_564
F7 O11 3.03(3) no 1_665
F7 C19 3.11(3) no 1_664
F7 C28 3.36(3) no 1_564
F8 O8 3.46(3) no 1_554
F8 O12 3.38(4) no 1_554
F8 C35 3.36(3) no .
F9 F3 3.37(4) no 1_564
F9 O12 3.12(3) no 1_554
F9 C18 3.36(3) no 1_564
F9 C28 3.47(3) no 1_564
F9 C29 3.30(3) no 1_564
F10 O6 3.07(4) no 1_564
F10 O13 3.07(3) no 1_564
F11 O3 3.24(3) no 1_565
F11 O11 3.11(3) no 1_665
F11 C6 3.43(4) no 1_565
F11 C36 3.43(3) no .
F12 O3 3.03(3) no 1_565
F12 O11 3.41(3) no 1_565
F12 O12 3.24(4) no 1_554
F12 C9 3.34(3) no .
O1 F4 3.359(17) no .
O1 O5 2.661(16) no 1_455
O1 C6 3.39(3) no 1_455
O1 C40 3.23(3) no 1_445
O2 O11 2.77(3) no .
O2 C9 3.25(3) no 1_545
O2 C10 3.08(3) no 1_545
O2 C39 3.29(3) no 1_445
O3 F11 3.24(3) no 1_545
O3 F12 3.03(3) no 1_545
O3 C9 3.48(4) no 1_545
O3 C10 3.29(3) no 1_545
O3 C36 3.17(3) no 1_545
O3 C37 3.58(3) no 1_545
O4 O7 3.300(17) no 1_554
O4 O10 3.221(14) no 1_454
O5 O1 2.661(16) no 1_655
O5 O7 2.735(15) no 1_554
O5 C2 3.25(2) no 1_655
O5 C24 3.542(16) no 1_554
O5 C31 3.52(3) no .
O6 F10 3.07(4) no 1_546
O6 O10 3.46(2) no 1_455
O6 O13 2.88(3) no .
O6 C14 3.37(3) no .
O6 C15 3.34(3) no .
O7 O4 3.300(17) no 1_556
O7 O5 2.735(15) no 1_556
O7 O10 2.81(2) no 1_455
O7 C6 3.27(3) no 1_556
O8 F8 3.46(3) no 1_556
O8 O12 2.873(17) no .
O8 C34 2.97(3) no 1_556
O8 C35 3.07(4) no 1_556
O9 O13 2.890(19) no 1_655
O10 S1 3.347(14) no 1_656
O10 O4 3.221(14) no 1_656
O10 O6 3.46(2) no 1_655
O10 O7 2.81(2) no 1_655
O10 O13 3.06(3) no 1_655
O11 F7 3.03(3) no 1_445
O11 F11 3.11(3) no 1_445
O11 F12 3.41(3) no 1_545
O11 O2 2.77(3) no .
O11 O13 2.73(3) no 1_554
O11 C3 3.50(3) no .
O11 C4 3.44(3) no .
O11 C9 3.59(3) no 1_545
O12 F2 3.41(3) no 1_565
O12 F3 3.11(2) no 1_565
O12 F6 2.99(3) no 1_565
O12 F8 3.38(4) no 1_556
O12 F9 3.12(3) no 1_556
O12 F12 3.24(4) no 1_556
O12 O8 2.873(17) no .
O12 C8 3.25(3) no 1_556
O13 S2 3.514(18) no 1_455
O13 F10 3.07(3) no 1_546
O13 O6 2.88(3) no .
O13 O9 2.890(19) no 1_455
O13 O10 3.06(3) no 1_455
O13 O11 2.73(3) no 1_556
O13 C15 3.33(3) no .
N1 C36 3.54(3) no 1_455
N2 N4 3.59(2) no .
N2 C32 3.57(3) no .
N3 N4 3.44(2) no 1_455
N3 C32 3.52(3) no 1_455
N4 N2 3.59(2) no .
N4 N3 3.44(2) no 1_655
N4 C12 3.59(3) no .
N4 C21 3.37(3) no 1_655
N5 Pt1 3.591(16) no 1_655
N6 F5 3.34(3) no 1_565
N6 C13 3.59(3) no 1_655
N6 C14 3.58(2) no 1_655
N6 C15 3.56(2) no 1_655
C1 F4 3.577(17) no .
C2 O5 3.25(2) no 1_455
C3 F4 3.44(3) no .
C3 O11 3.50(3) no .
C4 O11 3.44(3) no .
C5 F1 3.56(3) no .
C6 F11 3.43(4) no 1_545
C6 O1 3.39(3) no 1_655
C6 O7 3.27(3) no 1_554
C7 C35 3.58(3) no 1_455
C8 O12 3.25(3) no 1_554
C9 F12 3.34(3) no .
C9 O2 3.25(3) no 1_565
C9 O3 3.48(4) no 1_565
C9 O11 3.59(3) no 1_565
C10 O2 3.08(3) no 1_565
C10 O3 3.29(3) no 1_565
C10 C34 3.56(3) no .
C11 C33 3.45(4) no .
C11 C36 3.60(3) no 1_455
C12 N4 3.59(3) no .
C12 C32 3.44(3) no .
C12 C38 3.52(3) no 1_455
C13 F5 3.20(4) no 1_565
C13 N6 3.59(3) no 1_455
C13 C39 3.59(3) no 1_455
C13 C41 3.59(4) no 1_455
C13 C42 3.52(3) no 1_455
C14 F5 3.51(4) no 1_565
C14 O6 3.37(3) no .
C14 N6 3.58(2) no 1_455
C14 C41 3.52(3) no 1_455
C14 C42 3.24(3) no 1_455
C15 O6 3.34(3) no .
C15 O13 3.33(3) no .
C15 N6 3.56(2) no 1_455
C15 C28 3.57(3) no .
C15 C42 3.43(3) no 1_455
C16 Pt2 3.42(3) no 1_455
C16 C28 3.46(4) no .
C16 C29 3.58(4) no .
C17 Pt2 3.55(3) no 1_455
C17 C29 3.52(3) no .
C18 S2 3.55(3) no 1_455
C18 F9 3.36(3) no 1_546
C19 F3 3.40(3) no .
C19 F7 3.11(3) no 1_446
C20 F3 3.15(3) no .
C20 F4 3.29(3) no .
C20 C28 3.34(3) no 1_455
C20 C29 3.43(3) no 1_455
C21 F3 3.46(2) no .
C21 F4 3.28(3) no .
C21 N4 3.37(3) no 1_455
C21 C28 3.45(3) no 1_455
C21 C31 3.58(3) no 1_455
C21 C32 3.47(3) no 1_455
C24 O5 3.542(16) no 1_556
C26 F2 3.283(18) no 1_565
C28 F7 3.36(3) no 1_546
C28 F9 3.47(3) no 1_546
C28 C15 3.57(3) no .
C28 C16 3.46(4) no .
C28 C20 3.34(3) no 1_655
C28 C21 3.45(3) no 1_655
C29 F3 3.34(3) no .
C29 F9 3.30(3) no 1_546
C29 C16 3.58(4) no .
C29 C17 3.52(3) no .
C29 C20 3.43(3) no 1_655
C31 O5 3.52(3) no .
C31 C21 3.58(3) no 1_655
C32 N2 3.57(3) no .
C32 N3 3.52(3) no 1_655
C32 C12 3.44(3) no .
C32 C21 3.47(3) no 1_655
C33 Pt1 3.57(3) no 1_655
C33 C11 3.45(4) no .
C34 S1 3.42(2) no 1_655
C34 O8 2.97(3) no 1_554
C34 C10 3.56(3) no .
C35 F8 3.36(3) no .
C35 O8 3.07(4) no 1_554
C35 C7 3.58(3) no 1_655
C36 F11 3.43(3) no .
C36 O3 3.17(3) no 1_565
C36 N1 3.54(3) no 1_655
C36 C11 3.60(3) no 1_655
C37 O3 3.58(3) no 1_565
C38 F5 3.53(3) no 1_565
C38 C12 3.52(3) no 1_655
C39 F1 3.44(3) no 1_565
C39 O2 3.29(3) no 1_665
C39 C13 3.59(3) no 1_655
C40 F1 3.21(3) no 1_565
C40 F4 3.21(3) no 1_665
C40 O1 3.23(3) no 1_665
C41 F1 3.43(3) no 1_565
C41 F2 3.14(3) no 1_565
C41 F4 3.58(3) no 1_665
C41 F6 3.36(4) no 1_665
C41 C13 3.59(4) no 1_655
C41 C14 3.52(3) no 1_655
C42 F2 3.09(3) no 1_565
C42 F5 3.56(3) no 1_565
C42 C13 3.52(3) no 1_655
C42 C14 3.24(3) no 1_655
C42 C15 3.43(3) no 1_655
Pt1 H1 3.1727 no .
Pt1 H7 3.1374 no .
Pt1 H21 3.1064 no .
Pt2 H22 3.2468 no .
Pt2 H28 3.1998 no .
Pt2 H42 3.0461 no .
S1 H1A 2.8834 no .
S1 H2 2.7845 no .
S1 H7 2.8342 no .
S1 H21 2.9411 no .
S2 H6 2.7281 no .
S2 H23 2.9571 no .
S2 H28 2.7684 no .
S2 H42 3.0217 no .
O1 H1 2.5362 no .
O1 H2A 3.0890 no .
O1 H3 2.5030 no .
O1 H21 2.6484 no .
O2 H1A 3.5878 no .
O2 H2 2.5645 no .
O2 H3A 3.5735 no .
O2 H4 2.5692 no .
O3 H2A 3.3225 no .
O3 H3 2.5629 no .
O3 H5 2.6231 no .
O3 H6A 2.7472 no .
O3 H6B 3.2731 no .
O4 H2 2.6849 no .
O4 H3 3.3064 no .
O4 H4 2.6070 no .
O4 H5A 2.5262 no .
O4 H6A 3.2117 no .
O4 H6B 2.5809 no .
O5 H5 2.6508 no .
O6 H7A 3.4021 no .
O6 H22 2.6942 no .
O6 H24 2.4445 no .
O7 H6 3.5660 no .
O7 H8A 2.7019 no .
O7 H23 2.6102 no .
O7 H25 2.5677 no .
O8 H7A 2.6675 no .
O8 H24 2.6953 no .
O8 H26 2.5955 no .
O8 H27B 2.4946 no .
O9 H10A 3.5631 no .
O9 H23 2.6020 no .
O9 H24 3.1638 no .
O9 H25 2.6798 no .
O9 H27A 2.6961 no .
O9 H27B 3.2520 no .
O9 H42 2.2736 no .
O10 H25 2.7090 no .
O10 H26 3.3403 no .
N1 H8 3.2053 no .
N1 H10 3.2834 no .
N2 H13 3.1842 no .
N2 H15 3.2844 no .
N3 H1 3.1260 no .
N3 H1A 3.5754 no .
N3 H18 3.2415 no .
N3 H20 3.2190 no .
N4 H29 3.2708 no .
N4 H31 3.2521 no .
N5 H34 3.2422 no .
N5 H35 3.5915 no .
N5 H36 3.1775 no .
N6 H22 3.2726 no .
N6 H39 3.2040 no .
N6 H41 3.2673 no .
C1 H1A 2.3089 no .
C1 H3 2.8019 no .
C1 H4 3.2039 no .
C1 H5 2.5749 no .
C1 H21 2.9504 no .
C2 H2A 2.5057 no .
C2 H4 2.7607 no .
C2 H5 3.1840 no .
C2 H21 3.3519 no .
C3 H1 2.7758 no .
C3 H1A 2.8845 no .
C3 H3A 3.1516 no .
C3 H5 2.7767 no .
C4 H1 3.1689 no .
C4 H2 2.7869 no .
C4 H2A 2.6212 no .
C4 H6A 2.8369 no .
C4 H6B 2.7298 no .
C5 H1 2.5701 no .
C5 H2 3.3291 no .
C5 H3 2.7952 no .
C5 H3A 2.6484 no .
C5 H5A 2.6780 no .
C6 H3A 2.7933 no .
C6 H4 2.7403 no .
C7 H9 3.1990 no .
C8 H10 3.2159 no .
C9 H7 3.1723 no .
C10 H8 3.2200 no .
C10 H13 2.9168 no .
C11 H7 3.1394 no .
C11 H9 3.2728 no .
C11 H13 2.8475 no .
C12 H10 2.7261 no .
C12 H14 3.2386 no .
C13 H10 2.8596 no .
C13 H15 3.3006 no .
C15 H13 3.2918 no .
C15 H18 2.7747 no .
C16 H14 3.3196 no .
C16 H18 2.6269 no .
C17 H15 2.9524 no .
C17 H19 3.1790 no .
C17 H20 3.5790 no .
C17 H21 3.0363 no .
C18 H15 2.9380 no .
C18 H20 3.1556 no .
C18 H21 3.5908 no .
C19 H21 3.2403 no .
C20 H1A 3.5156 no .
C20 H18 3.1596 no .
C21 H1 2.9240 no .
C21 H1A 2.7362 no .
C21 H18 3.5906 no .
C21 H19 3.2706 no .
C22 H6 2.5716 no .
C22 H24 2.6200 no .
C22 H25 3.2537 no .
C22 H26 2.5343 no .
C22 H42 2.6387 no .
C23 H7A 3.1132 no .
C23 H25 2.7668 no .
C23 H26 3.2116 no .
C24 H6 3.0056 no .
C24 H8A 2.4489 no .
C24 H22 2.5875 no .
C24 H26 2.7279 no .
C25 H7A 2.6052 no .
C25 H22 3.1367 no .
C25 H23 2.7561 no .
C25 H27A 3.3512 no .
C25 H27B 2.6089 no .
C26 H8A 2.8389 no .
C26 H10A 3.2258 no .
C26 H22 2.4757 no .
C26 H23 3.1843 no .
C26 H24 2.7184 no .
C26 H42 2.9445 no .
C27 H8A 3.5648 no .
C27 H25 2.6394 no .
C27 H42 3.4913 no .
C28 H30 3.1959 no .
C29 H31 3.2152 no .
C30 H28 3.1776 no .
C31 H29 3.2336 no .
C31 H34 2.9423 no .
C32 H28 3.1925 no .
C32 H30 3.2521 no .
C32 H34 2.8848 no .
C33 H31 2.5185 no .
C33 H35 3.2453 no .
C34 H31 2.7948 no .
C34 H36 3.2589 no .
C36 H34 3.2424 no .
C36 H39 2.7608 no .
C37 H35 3.2497 no .
C37 H39 2.6111 no .
C38 H36 2.8328 no .
C38 H40 3.2062 no .
C38 H42 3.0700 no .
C39 H36 2.8664 no .
C39 H41 3.2757 no .
C39 H42 3.5812 no .
C40 H42 3.2080 no .
C41 H27A 3.4917 no .
C41 H39 3.2552 no .
C42 H22 3.0103 no .
C42 H26 3.3416 no .
C42 H39 3.5791 no .
C42 H40 3.2430 no .
H1 H1A 2.1921 no .
H1 H2 2.8390 no .
H1 H3 2.6853 no .
H1 H5 2.3503 no .
H1 H21 2.4240 no .
H1A H2 2.5659 no .
H1A H3 2.7928 no .
H1A H20 3.3969 no .
H1A H21 1.8167 no .
H2 H2A 2.3094 no .
H2 H3 2.8656 no .
H2 H4 2.6977 no .
H2A H3 2.6241 no .
H2A H4 2.4643 no .
H3 H3A 3.3725 no .
H3 H4 2.8506 no .
H3 H5 2.6497 no .
H3A H4 2.1813 no .
H3A H5 2.9809 no .
H3A H6A 2.3718 no .
H3A H6B 2.9282 no .
H4 H5 2.8902 no .
H4 H6A 3.0911 no .
H4 H6B 2.5155 no .
H5 H5A 3.0721 no .
H5 H6A 2.3543 no .
H5 H6B 2.8687 no .
H5A H6A 2.6248 no .
H5A H6B 2.0966 no .
H6 H22 2.8644 no .
H6 H23 2.2234 no .
H6 H24 3.1891 no .
H6 H28 3.3583 no .
H7 H8 2.2684 no .
H7A H8A 2.3085 no .
H7A H23 3.4076 no .
H7A H24 2.1237 no .
H7A H25 2.9233 no .
H8 H9 2.2989 no .
H8A H24 2.3774 no .
H8A H25 2.5404 no .
H8A H26 2.8016 no .
H8A H27B 3.1835 no .
H9 H10 2.3817 no .
H10 H13 2.3811 no .
H10A H25 3.4228 no .
H10A H27A 2.2496 no .
H10A H27B 2.2478 no .
H13 H14 2.3339 no .
H14 H15 2.3069 no .
H15 H18 2.3419 no .
H18 H19 2.2528 no .
H19 H20 2.3563 no .
H20 H21 2.3780 no .
H22 H23 2.8816 no .
H22 H24 2.3961 no .
H22 H26 2.2722 no .
H22 H42 2.4493 no .
H23 H24 2.8132 no .
H23 H25 2.6113 no .
H24 H25 2.8946 no .
H24 H26 2.5884 no .
H25 H26 2.8688 no .
H25 H27A 3.5822 no .
H25 H27B 2.7832 no .
H26 H27A 2.3298 no .
H26 H27B 2.4600 no .
H26 H41 3.3044 no .
H26 H42 2.7384 no .
H27A H41 2.7971 no .
H27A H42 3.0605 no .
H28 H29 2.3470 no .
H29 H30 2.3007 no .
H30 H31 2.3036 no .
H31 H34 2.3799 no .
H34 H35 2.3033 no .
H35 H36 2.2630 no .
H36 H39 2.2913 no .
H39 H40 2.3697 no .
H40 H41 2.3926 no .
H41 H42 2.3579 no .
Pt2 H14 3.5783 no .
S1 H10A 3.4178 no 1_454
S1 H25 3.1343 no 1_454
S1 H31 3.4967 no 1_455
S1 H34 3.1757 no 1_455
S2 H14 3.5247 no .
S2 H18 3.3977 no 1_655
P2 H3A 3.3209 no 1_565
P2 H28 3.4427 no 1_564
P2 H35 3.5296 no .
F1 H1 3.3987 no .
F1 H3 3.4973 no .
F1 H5 2.5697 no .
F1 H29 3.4039 no .
F1 H30 2.8333 no .
F1 H40 3.4347 no 1_545
F2 H22 2.7413 no 1_545
F2 H24 3.4035 no 1_545
F2 H26 2.3153 no 1_545
F2 H41 3.2216 no 1_545
F2 H42 3.1297 no 1_545
F3 H20 3.3175 no .
F3 H29 2.5246 no .
F3 H30 3.3448 no .
F4 H1 2.7481 no .
F4 H1A 2.9572 no .
F4 H3 2.5582 no .
F4 H5 3.3692 no .
F4 H20 3.0543 no .
F4 H21 3.0836 no .
F4 H40 2.5553 no 1_445
F4 H41 3.2909 no 1_445
F5 H3 3.2790 no .
F5 H13 2.4382 no 1_545
F5 H14 3.0121 no 1_545
F5 H22 3.1853 no 1_545
F6 H14 3.4063 no 1_545
F6 H20 3.2629 no .
F6 H22 3.4612 no 1_545
F6 H24 3.1152 no 1_545
F6 H41 2.6823 no 1_445
F7 H19 2.5665 no 1_664
F7 H28 2.5531 no 1_564
F7 H29 3.5618 no 1_564
F8 H8A 3.4646 no 1_554
F8 H27B 3.3762 no 1_554
F8 H35 2.4782 no .
F8 H36 3.4232 no .
F9 H18 3.0671 no 1_564
F9 H28 2.8990 no 1_564
F9 H29 2.6134 no 1_564
F10 H3A 3.4466 no 1_565
F10 H4 3.4343 no 1_565
F10 H6B 3.1027 no 1_565
F10 H6 2.4694 no 1_564
F10 H15 3.2451 no 1_564
F10 H18 3.1906 no 1_564
F10 H23 3.4280 no 1_564
F10 H28 3.0956 no 1_564
F11 H2A 3.1938 no 1_665
F11 H3A 2.4041 no 1_565
F11 H6A 2.8110 no 1_565
F11 H6B 3.1464 no 1_565
F11 H35 3.3141 no .
F11 H36 2.6497 no .
F12 H3A 2.4636 no 1_565
F12 H4 3.1966 no 1_565
F12 H9 2.5373 no .
F12 H35 3.0341 no .
F12 H36 3.5453 no .
O1 H5A 3.3561 no 1_455
O1 H6A 3.0827 no 1_455
O1 H31 3.5624 no 1_455
O1 H39 3.3091 no 1_445
O1 H40 2.4137 no 1_445
O2 H6A 3.1923 no 1_455
O2 H9 2.9504 no 1_545
O2 H10 2.6462 no 1_545
O2 H36 3.4699 no 1_445
O2 H39 2.5196 no 1_445
O2 H40 3.4052 no 1_445
O3 H9 2.9909 no 1_545
O3 H10 2.6018 no 1_545
O3 H36 2.9752 no 1_545
O3 H39 3.5507 no 1_545
O4 H7A 3.5559 no 1_554
O4 H10A 3.0460 no 1_454
O4 H30 3.4287 no .
O5 H1A 3.1658 no 1_655
O5 H2 2.8031 no 1_655
O5 H7A 3.2931 no 1_554
O5 H23 3.0405 no 1_554
O5 H25 3.1347 no 1_554
O5 H30 3.3130 no .
O5 H31 2.7565 no .
O6 H6B 2.9475 no 1_556
O6 H10A 3.2404 no 1_455
O6 H14 2.7324 no .
O6 H15 2.7562 no .
O7 H5A 1.9545 no 1_556
O7 H6B 2.8870 no 1_556
O7 H7 3.2286 no 1_556
O7 H10A 2.0276 no 1_455
O7 H34 3.4891 no 1_556
O8 H34 2.2967 no 1_556
O8 H35 2.5013 no 1_556
O10 H2 3.5968 no 1_656
O10 H7 2.7040 no 1_656
O10 H7A 2.7047 no 1_655
O10 H24 3.5520 no 1_655
O11 H2 3.4807 no .
O11 H2A 2.0639 no .
O11 H4 2.7019 no .
O11 H9 2.8286 no 1_545
O11 H18 3.1650 no 1_554
O11 H19 3.1502 no 1_554
O12 H7A 3.5336 no .
O12 H8 2.4805 no 1_556
O12 H8A 2.1457 no .
O12 H9 3.4806 no 1_556
O12 H19 3.2827 no 1_565
O12 H24 2.9825 no .
O12 H26 3.4471 no .
O13 H4 2.8502 no 1_556
O13 H6B 3.5373 no 1_556
O13 H6 2.8467 no .
O13 H10A 3.4946 no 1_455
O13 H15 2.4006 no .
O13 H18 2.8204 no .
N1 H31 3.5988 no .
N4 H21 3.5773 no 1_655
C2 H6A 3.5854 no 1_455
C2 H40 3.3755 no 1_445
C3 H10 3.1201 no 1_545
C3 H39 3.3628 no 1_445
C3 H40 3.2526 no 1_445
C4 H10 3.4152 no 1_545
C5 H30 3.4919 no .
C6 H2 3.5100 no 1_655
C6 H23 3.0612 no 1_554
C7 H7A 2.9013 no 1_554
C7 H10A 3.1503 no 1_454
C7 H27B 3.0924 no 1_454
C7 H35 3.5427 no 1_455
C8 H7A 3.1407 no 1_554
C8 H8A 3.2706 no 1_554
C8 H27B 3.3379 no 1_454
C9 H2A 3.4507 no 1_565
C10 H2A 3.5884 no 1_565
C10 H36 3.5756 no 1_455
C14 H6 3.0414 no .
C14 H42 3.2967 no 1_455
C15 H6 2.8531 no .
C15 H28 3.3798 no .
C15 H42 3.2349 no 1_455
C16 H28 3.5870 no .
C17 H29 3.4396 no .
C19 H28 3.4645 no 1_455
C20 H28 3.4935 no 1_455
C22 H14 3.3459 no .
C23 H5A 3.3532 no 1_556
C23 H6B 3.0152 no 1_556
C23 H14 3.4821 no .
C24 H5A 2.9290 no 1_556
C24 H6B 3.4552 no 1_556
C24 H10A 3.0120 no 1_455
C25 H5A 3.2756 no 1_556
C25 H34 3.1244 no 1_556
C27 H7 2.9620 no 1_656
C27 H7A 3.4518 no 1_655
C28 H20 3.5675 no 1_655
C29 H20 3.3028 no 1_655
C29 H21 3.5131 no 1_655
C30 H1A 3.5008 no 1_655
C30 H21 3.2488 no 1_655
C31 H1A 3.4747 no 1_655
C31 H5A 3.4213 no .
C31 H21 3.1250 no 1_655
C32 H21 3.3379 no 1_655
C34 H8A 3.2240 no 1_554
C35 H3A 3.4655 no 1_565
C35 H8A 3.2986 no 1_554
C36 H3A 2.8848 no 1_565
C37 H3A 3.5881 no 1_565
C39 H3 3.5629 no 1_665
C39 H13 3.4527 no 1_655
C40 H1A 3.3430 no 1_665
C40 H3 3.2373 no 1_665
C40 H13 3.3107 no 1_655
C41 H13 3.4879 no 1_655
C41 H14 3.4726 no 1_655
C42 H14 3.4538 no 1_655
H1 F1 3.3987 no .
H1 F4 2.7481 no .
H1 H30 2.9613 no .
H1A F4 2.9572 no .
H1A O5 3.1658 no 1_455
H1A C30 3.5008 no 1_455
H1A C31 3.4747 no 1_455
H1A C40 3.3430 no 1_445
H1A H30 3.4462 no 1_455
H1A H31 3.3707 no 1_455
H1A H40 2.4321 no 1_445
H2 O5 2.8031 no 1_455
H2 O10 3.5968 no 1_454
H2 O11 3.4807 no .
H2 C6 3.5100 no 1_455
H2 H5A 3.3049 no 1_455
H2 H6A 3.2191 no 1_455
H2 H23 3.5219 no 1_454
H2 H25 3.0897 no 1_454
H2A F11 3.1938 no 1_445
H2A O11 2.0639 no .
H2A C9 3.4507 no 1_545
H2A C10 3.5884 no 1_545
H2A H6A 2.8647 no 1_455
H2A H9 3.0046 no 1_545
H2A H10 3.2974 no 1_545
H2A H36 3.5443 no 1_445
H2A H39 2.9662 no 1_445
H3 F1 3.4973 no .
H3 F4 2.5582 no .
H3 F5 3.2790 no .
H3 C39 3.5629 no 1_445
H3 C40 3.2373 no 1_445
H3 H10 2.8813 no 1_545
H3 H13 3.3975 no 1_545
H3 H39 3.2355 no 1_445
H3 H40 2.6563 no 1_445
H3A P2 3.3209 no 1_545
H3A F10 3.4466 no 1_545
H3A F11 2.4041 no 1_545
H3A F12 2.4636 no 1_545
H3A C35 3.4655 no 1_545
H3A C36 2.8848 no 1_545
H3A C37 3.5881 no 1_545
H3A H9 3.0975 no 1_545
H3A H10 3.1829 no 1_545
H3A H35 3.4996 no 1_545
H3A H36 2.4976 no 1_545
H3A H39 3.3421 no 1_545
H4 F10 3.4343 no 1_545
H4 F12 3.1966 no 1_545
H4 O11 2.7019 no .
H4 O13 2.8502 no 1_554
H4 H9 3.4428 no 1_545
H5 F1 2.5697 no .
H5 F4 3.3692 no .
H5 H30 2.8355 no .
H5A O1 3.3561 no 1_655
H5A O7 1.9545 no 1_554
H5A C23 3.3532 no 1_554
H5A C24 2.9290 no 1_554
H5A C25 3.2756 no 1_554
H5A C31 3.4213 no .
H5A H2 3.3049 no 1_655
H5A H7A 2.4602 no 1_554
H5A H10A 3.3458 no 1_454
H5A H23 2.8842 no 1_554
H5A H25 2.7792 no 1_554
H5A H30 3.5113 no .
H5A H31 2.5504 no .
H5A H34 3.4803 no .
H6A F11 2.8110 no 1_545
H6A O1 3.0827 no 1_655
H6A O2 3.1923 no 1_655
H6A C2 3.5854 no 1_655
H6A H2 3.2191 no 1_655
H6A H2A 2.8647 no 1_655
H6A H23 3.3585 no 1_554
H6A H36 3.4502 no 1_545
H6A H39 2.9042 no 1_545
H6B F10 3.1027 no 1_545
H6B F11 3.1464 no 1_545
H6B O6 2.9475 no 1_554
H6B O7 2.8870 no 1_554
H6B O13 3.5373 no 1_554
H6B C23 3.0152 no 1_554
H6B C24 3.4552 no 1_554
H6B H6 3.2004 no 1_554
H6B H23 2.3954 no 1_554
H6 F10 2.4694 no 1_546
H6 O13 2.8467 no .
H6 C14 3.0414 no .
H6 C15 2.8531 no .
H6 H6B 3.2004 no 1_556
H6 H14 2.5881 no .
H6 H15 2.3051 no .
H7 O7 3.2286 no 1_554
H7 O10 2.7040 no 1_454
H7 C27 2.9620 no 1_454
H7 H7A 2.5421 no 1_554
H7 H10A 2.3099 no 1_454
H7 H27A 3.4787 no 1_454
H7 H27B 2.3672 no 1_454
H7 H35 3.4643 no 1_455
H7A O4 3.5559 no 1_556
H7A O5 3.2931 no 1_556
H7A O10 2.7047 no 1_455
H7A O12 3.5336 no .
H7A C7 2.9013 no 1_556
H7A C8 3.1407 no 1_556
H7A C27 3.4518 no 1_455
H7A H5A 2.4602 no 1_556
H7A H7 2.5421 no 1_556
H7A H8 2.9417 no 1_556
H7A H10A 1.8670 no 1_455
H7A H27A 3.4212 no 1_455
H7A H27B 3.4841 no 1_455
H7A H34 3.1673 no 1_556
H8 O12 2.4805 no 1_554
H8 H7A 2.9417 no 1_554
H8 H8A 2.9322 no 1_554
H8 H10A 3.4515 no 1_454
H8 H27A 3.5482 no 1_454
H8 H27B 2.9316 no 1_454
H8A F8 3.4646 no 1_556
H8A O12 2.1457 no .
H8A C8 3.2706 no 1_556
H8A C34 3.2240 no 1_556
H8A C35 3.2986 no 1_556
H8A H8 2.9322 no 1_556
H8A H34 2.5804 no 1_556
H8A H35 2.7024 no 1_556
H9 F12 2.5373 no .
H9 O2 2.9504 no 1_565
H9 O3 2.9909 no 1_565
H9 O11 2.8286 no 1_565
H9 O12 3.4806 no 1_554
H9 H2A 3.0046 no 1_565
H9 H3A 3.0975 no 1_565
H9 H4 3.4428 no 1_565
H10 O2 2.6462 no 1_565
H10 O3 2.6018 no 1_565
H10 C3 3.1201 no 1_565
H10 C4 3.4152 no 1_565
H10 H2A 3.2974 no 1_565
H10 H3 2.8813 no 1_565
H10 H3A 3.1829 no 1_565
H10 H39 3.4365 no 1_455
H10A S1 3.4178 no 1_656
H10A O4 3.0460 no 1_656
H10A O6 3.2404 no 1_655
H10A O7 2.0276 no 1_655
H10A O13 3.4946 no 1_655
H10A C7 3.1503 no 1_656
H10A C24 3.0120 no 1_655
H10A H5A 3.3458 no 1_656
H10A H7 2.3099 no 1_656
H10A H7A 1.8670 no 1_655
H10A H8 3.4515 no 1_656
H10A H24 2.9588 no 1_655
H13 F5 2.4382 no 1_565
H13 C39 3.4527 no 1_455
H13 C40 3.3107 no 1_455
H13 C41 3.4879 no 1_455
H13 H3 3.3975 no 1_565
H14 Pt2 3.5783 no .
H14 S2 3.5247 no .
H14 F5 3.0121 no 1_565
H14 F6 3.4063 no 1_565
H14 O6 2.7324 no .
H14 C22 3.3459 no .
H14 C23 3.4821 no .
H14 C41 3.4726 no 1_455
H14 C42 3.4538 no 1_455
H14 H6 2.5881 no .
H14 H22 2.7994 no .
H14 H41 3.4914 no 1_455
H14 H42 3.4066 no 1_455
H15 F10 3.2451 no 1_546
H15 O6 2.7562 no .
H15 O13 2.4006 no .
H15 H6 2.3051 no .
H15 H28 3.5047 no .
H15 H42 3.2368 no 1_455
H18 S2 3.3977 no 1_455
H18 F9 3.0671 no 1_546
H18 F10 3.1906 no 1_546
H18 O11 3.1650 no 1_556
H18 O13 2.8204 no .
H19 F7 2.5665 no 1_446
H19 O11 3.1502 no 1_556
H19 O12 3.2827 no 1_545
H20 F3 3.3175 no .
H20 F4 3.0543 no .
H20 F6 3.2629 no .
H20 C28 3.5675 no 1_455
H20 C29 3.3028 no 1_455
H20 H29 3.2773 no 1_455
H20 H40 3.4202 no 1_445
H20 H41 3.2249 no 1_445
H21 F4 3.0836 no .
H21 N4 3.5773 no 1_455
H21 C29 3.5131 no 1_455
H21 C30 3.2488 no 1_455
H21 C31 3.1250 no 1_455
H21 C32 3.3379 no 1_455
H21 H31 3.4379 no 1_455
H21 H40 3.5153 no 1_445
H22 F2 2.7413 no 1_565
H22 F5 3.1853 no 1_565
H22 F6 3.4612 no 1_565
H22 H14 2.7994 no .
H23 F10 3.4280 no 1_546
H23 O5 3.0405 no 1_556
H23 C6 3.0612 no 1_556
H23 H2 3.5219 no 1_656
H23 H5A 2.8842 no 1_556
H23 H6A 3.3585 no 1_556
H23 H6B 2.3954 no 1_556
H24 F2 3.4035 no 1_565
H24 F6 3.1152 no 1_565
H24 O10 3.5520 no 1_455
H24 O12 2.9825 no .
H24 H10A 2.9588 no 1_455
H24 H27A 3.3188 no 1_455
H25 S1 3.1343 no 1_656
H25 O5 3.1347 no 1_556
H25 H2 3.0897 no 1_656
H25 H5A 2.7792 no 1_556
H25 H34 2.9322 no 1_556
H26 F2 2.3153 no 1_565
H26 O12 3.4471 no .
H27A H7 3.4787 no 1_656
H27A H7A 3.4212 no 1_655
H27A H8 3.5482 no 1_656
H27A H24 3.3188 no 1_655
H27B F8 3.3762 no 1_556
H27B C7 3.0924 no 1_656
H27B C8 3.3379 no 1_656
H27B H7 2.3672 no 1_656
H27B H7A 3.4841 no 1_655
H27B H8 2.9316 no 1_656
H27B H35 3.3262 no 1_556
H28 P2 3.4427 no 1_546
H28 F7 2.5531 no 1_546
H28 F9 2.8990 no 1_546
H28 F10 3.0956 no 1_546
H28 C15 3.3798 no .
H28 C16 3.5870 no .
H28 C19 3.4645 no 1_655
H28 C20 3.4935 no 1_655
H28 H15 3.5047 no .
H29 F1 3.4039 no .
H29 F3 2.5246 no .
H29 F7 3.5618 no 1_546
H29 F9 2.6134 no 1_546
H29 C17 3.4396 no .
H29 H20 3.2773 no 1_655
H30 F1 2.8333 no .
H30 F3 3.3448 no .
H30 O4 3.4287 no .
H30 O5 3.3130 no .
H30 C5 3.4919 no .
H30 H1 2.9613 no .
H30 H1A 3.4462 no 1_655
H30 H5 2.8355 no .
H30 H5A 3.5113 no .
H31 S1 3.4967 no 1_655
H31 O1 3.5624 no 1_655
H31 O5 2.7565 no .
H31 N1 3.5988 no .
H31 H1A 3.3707 no 1_655
H31 H5A 2.5504 no .
H31 H21 3.4379 no 1_655
H34 S1 3.1757 no 1_655
H34 O7 3.4891 no 1_554
H34 O8 2.2967 no 1_554
H34 C25 3.1244 no 1_554
H34 H5A 3.4803 no .
H34 H7A 3.1673 no 1_554
H34 H8A 2.5804 no 1_554
H34 H25 2.9322 no 1_554
H35 P2 3.5296 no .
H35 F8 2.4782 no .
H35 F11 3.3141 no .
H35 F12 3.0341 no .
H35 O8 2.5013 no 1_554
H35 C7 3.5427 no 1_655
H35 H3A 3.4996 no 1_565
H35 H7 3.4643 no 1_655
H35 H8A 2.7024 no 1_554
H35 H27B 3.3262 no 1_554
H36 F8 3.4232 no .
H36 F11 2.6497 no .
H36 F12 3.5453 no .
H36 O2 3.4699 no 1_665
H36 O3 2.9752 no 1_565
H36 C10 3.5756 no 1_655
H36 H2A 3.5443 no 1_665
H36 H3A 2.4976 no 1_565
H36 H6A 3.4502 no 1_565
H39 O1 3.3091 no 1_665
H39 O2 2.5196 no 1_665
H39 O3 3.5507 no 1_565
H39 C3 3.3628 no 1_665
H39 H2A 2.9662 no 1_665
H39 H3 3.2355 no 1_665
H39 H3A 3.3421 no 1_565
H39 H6A 2.9042 no 1_565
H39 H10 3.4365 no 1_655
H40 F1 3.4347 no 1_565
H40 F4 2.5553 no 1_665
H40 O1 2.4137 no 1_665
H40 O2 3.4052 no 1_665
H40 C2 3.3755 no 1_665
H40 C3 3.2526 no 1_665
H40 H1A 2.4321 no 1_665
H40 H3 2.6563 no 1_665
H40 H20 3.4202 no 1_665
H40 H21 3.5153 no 1_665
H41 F2 3.2216 no 1_565
H41 F4 3.2909 no 1_665
H41 F6 2.6823 no 1_665
H41 H14 3.4914 no 1_655
H41 H20 3.2249 no 1_665
H42 F2 3.1297 no 1_565
H42 C14 3.2967 no 1_655
H42 C15 3.2349 no 1_655
H42 H14 3.4066 no 1_655
H42 H15 3.2368 no 1_655

loop_
_geom_hbond_atom_site_label_D
_geom_hbond_atom_site_label_H
_geom_hbond_atom_site_label_A
_geom_hbond_site_symmetry_A
_geom_hbond_distance_DA
_geom_hbond_distance_DH
_geom_hbond_distance_HA
_geom_hbond_angle_DHA
_geom_hbond_publ_flag
O1 H1A S1 . 3.109(16) 0.840 2.883 97.6 no
O2 H2A O11 . 2.77(3) 0.840 2.064 140.8 no
O5 H5A O4 . 2.701(18) 0.840 2.526 92.8 no
O5 H5A O7 1_554 2.735(15) 0.840 1.955 154.0 no
O6 H6 S2 . 3.157(16) 0.840 2.728 113.3 no
O8 H8A O12 . 2.873(17) 0.840 2.146 144.7 no
O10 H10A O7 1_655 2.81(2) 0.840 2.028 153.9 no

loop_
_geom_torsion_atom_site_label_1
_geom_torsion_atom_site_label_2
_geom_torsion_atom_site_label_3
_geom_torsion_atom_site_label_4
_geom_torsion
_geom_torsion_publ_flag
S1 Pt1 N1 C7 -2.7(13) no
S1 Pt1 N1 C11 171.1(8) no
N1 Pt1 S1 C1 119.7(5) no
S1 Pt1 N3 C17 -177.4(8) no
S1 Pt1 N3 C21 -2.0(14) no
N3 Pt1 S1 C1 -61.9(5) no
N1 Pt1 N2 C12 5.0(10) no
N1 Pt1 N2 C16 175.1(10) no
N2 Pt1 N1 C7 -179.3(13) no
N2 Pt1 N1 C11 -5.5(9) no
N2 Pt1 N3 C17 -0.8(10) no
N2 Pt1 N3 C21 174.6(15) no
N3 Pt1 N2 C12 -174.4(12) no
N3 Pt1 N2 C16 -4.3(9) no
S2 Pt2 N4 C28 4.4(12) no
S2 Pt2 N4 C32 -175.9(7) no
N4 Pt2 S2 C22 -143.4(5) no
S2 Pt2 N6 C38 -175.4(7) no
S2 Pt2 N6 C42 2.7(12) no
N6 Pt2 S2 C22 39.5(5) no
N4 Pt2 N5 C33 0.1(9) no
N4 Pt2 N5 C37 178.9(11) no
N5 Pt2 N4 C28 -176.8(13) no
N5 Pt2 N4 C32 3.0(8) no
N5 Pt2 N6 C38 6.0(9) no
N5 Pt2 N6 C42 -176.0(12) no
N6 Pt2 N5 C33 177.7(10) no
N6 Pt2 N5 C37 -3.5(10) no
Pt1 S1 C1 O4 -88.4(10) no
Pt1 S1 C1 C2 148.4(8) no
Pt2 S2 C22 O9 -99.7(8) no
Pt2 S2 C22 C23 137.1(7) no
C1 O4 C5 C4 62.8(18) no
C1 O4 C5 C6 -173.4(14) no
C5 O4 C1 S1 175.2(14) no
C5 O4 C1 C2 -62.2(16) no
C22 O9 C26 C25 61.7(13) no
C22 O9 C26 C27 -177.6(10) no
C26 O9 C22 S2 172.5(9) no
C26 O9 C22 C23 -63.8(14) no
Pt1 N1 C7 C8 176.8(12) no
Pt1 N1 C11 C10 -175.9(13) no
Pt1 N1 C11 C12 5(2) no
C7 N1 C11 C10 -1(3) no
C7 N1 C11 C12 -179.7(16) no
C11 N1 C7 C8 3(3) no
Pt1 N2 C12 C11 -3(2) no
Pt1 N2 C12 C13 176.0(10) no
Pt1 N2 C16 C15 -178.1(12) no
Pt1 N2 C16 C17 9(3) no
C12 N2 C16 C15 -10(3) no
C12 N2 C16 C17 177.3(17) no
C16 N2 C12 C11 -171.2(19) no
C16 N2 C12 C13 8(3) no
Pt1 N3 C17 C16 6(2) no
Pt1 N3 C17 C18 -179.9(14) no
Pt1 N3 C21 C20 178.4(10) no
C17 N3 C21 C20 -6(3) no
C21 N3 C17 C16 -170.6(15) no
C21 N3 C17 C18 4(3) no
Pt2 N4 C28 C29 -176.9(11) no
Pt2 N4 C32 C31 176.6(10) no
Pt2 N4 C32 C33 -6.6(19) no
C28 N4 C32 C31 -4(3) no
C28 N4 C32 C33 173.2(16) no
C32 N4 C28 C29 3(3) no
Pt2 N5 C33 C32 -3(2) no
Pt2 N5 C33 C34 -173.8(11) no
Pt2 N5 C37 C36 176.2(10) no
Pt2 N5 C37 C38 1(3) no
C33 N5 C37 C36 -5(3) no
C33 N5 C37 C38 179.3(17) no
C37 N5 C33 C32 178.2(18) no
C37 N5 C33 C34 8(3) no
Pt2 N6 C38 C37 -7.0(17) no
Pt2 N6 C38 C39 -178.7(12) no
Pt2 N6 C42 C41 -177.4(11) no
C38 N6 C42 C41 1(3) no
C42 N6 C38 C37 174.6(14) no
C42 N6 C38 C39 3(3) no
S1 C1 C2 O1 -66.0(12) no
S1 C1 C2 C3 172.9(9) no
O4 C1 C2 O1 172.9(9) no
O4 C1 C2 C3 51.9(15) no
O1 C2 C3 O2 67.3(17) no
O1 C2 C3 C4 -167.4(13) no
C1 C2 C3 O2 -170.1(12) no
C1 C2 C3 C4 -44.8(18) no
O2 C3 C4 O3 -66.1(15) no
O2 C3 C4 C5 173.8(10) no
C2 C3 C4 O3 168.9(14) no
C2 C3 C4 C5 48.8(16) no
O3 C4 C5 O4 -179.3(12) no
O3 C4 C5 C6 64.1(15) no
C3 C4 C5 O4 -57.7(16) no
C3 C4 C5 C6 -174.3(11) no
O4 C5 C6 O5 54.7(18) no
C4 C5 C6 O5 172.2(11) no
N1 C7 C8 C9 -6(4) no
C7 C8 C9 C10 5(3) no
C8 C9 C10 C11 -3(3) no
C9 C10 C11 N1 1(3) no
C9 C10 C11 C12 179.6(16) no
N1 C11 C12 N2 -2(3) no
N1 C11 C12 C13 179.2(16) no
C10 C11 C12 N2 179.8(17) no
C10 C11 C12 C13 1(4) no
N2 C12 C13 C14 2(3) no
C11 C12 C13 C14 -179.3(17) no
C12 C13 C14 C15 -9(3) no
C13 C14 C15 C16 6(3) no
C14 C15 C16 N2 2(3) no
C14 C15 C16 C17 174(2) no
N2 C16 C17 N3 -10(3) no
N2 C16 C17 C18 175.5(18) no
C15 C16 C17 N3 179(2) no
C15 C16 C17 C18 4(4) no
N3 C17 C18 C19 -1(4) no
C16 C17 C18 C19 172.9(19) no
C17 C18 C19 C20 1(3) no
C18 C19 C20 C21 -3(3) no
C19 C20 C21 N3 6(3) no
S2 C22 C23 O6 -57.9(14) no
S2 C22 C23 C24 -177.1(8) no
O9 C22 C23 O6 178.8(13) no
O9 C22 C23 C24 59.6(15) no
O6 C23 C24 O7 60.7(14) no
O6 C23 C24 C25 -178.9(9) no
C22 C23 C24 O7 -174.6(11) no
C22 C23 C24 C25 -54.1(13) no
O7 C24 C25 O8 -59.6(15) no
O7 C24 C25 C26 175.8(11) no
C23 C24 C25 O8 174.9(11) no
C23 C24 C25 C26 50.4(15) no
O8 C25 C26 O9 -178.8(12) no
O8 C25 C26 C27 61.1(15) no
C24 C25 C26 O9 -51.0(15) no
C24 C25 C26 C27 -171.2(11) no
O9 C26 C27 O10 -50.0(19) no
C25 C26 C27 O10 73(2) no
N4 C28 C29 C30 -3(3) no
C28 C29 C30 C31 2(3) no
C29 C30 C31 C32 -3(3) no
C30 C31 C32 N4 3(3) no
C30 C31 C32 C33 -173.8(15) no
N4 C32 C33 N5 7(3) no
N4 C32 C33 C34 173(3) no
C31 C32 C33 N5 -176.5(15) no
C31 C32 C33 C34 -10(4) no
N5 C33 C34 C35 -7(3) no
C32 C33 C34 C35 -173(3) no
C33 C34 C35 C36 5(3) no
C34 C35 C36 C37 -2(3) no
C35 C36 C37 N5 2(3) no
C35 C36 C37 C38 176.9(18) no
N5 C37 C38 N6 4(3) no
N5 C37 C38 C39 175.9(16) no
C36 C37 C38 N6 -170.6(18) no
C36 C37 C38 C39 1(3) no
N6 C38 C39 C40 -6(3) no
C37 C38 C39 C40 -176.5(16) no
C38 C39 C40 C41 5(3) no
C39 C40 C41 C42 -2(3) no
C40 C41 C42 N6 -1(4) no
